data_4031163
loop_
_publ_author_name
'Emirdag, M.'
'Schimek, G.L.'
'Kolis, J.W.'

_publ_section_title
;
 Synthesis and characterisation of K3 Cu11 Te16 from supercritical
 ethylenediamine
;
_journal_name_full
;
Journal of the Chemical Society. Dalton Transactions, Inorganic Chemistry 
(1972-)
;
_journal_page_first 1531
_journal_page_last 1532
_journal_volume 1999
_journal_year 1999
_chemical_formula_sum 'Cu11 K3 Te16'
_chemical_name_systematic 'K3 Cu11 ((Te2)5 (Te3)2)'
_space_group_IT_number 74
_symmetry_space_group_name_Hall '-I 2b 2'
_symmetry_space_group_name_H-M 'I m m a'
_cell_angle_alpha 90
_cell_angle_beta 90
_cell_angle_gamma 90
_cell_formula_units_Z 4
_cell_length_a 23.642
_cell_length_b 19.577
_cell_length_c 6.958
_cell_volume 3220.437
_citation_journal_id_ASTM JCDTBI
_cod_data_source_file Emirdag_JCDTBI_1999_69.cif
_cod_data_source_block Cu11K3Te16
_cod_database_code 4031163

loop_
_symmetry_equiv_pos_as_xyz
x,y,z
-x,-y+1/2,z
x,-y,-z
-x,y+1/2,-z
-x,-y,-z
x,y-1/2,-z
-x,y,z
x,-y-1/2,z
x+1/2,y+1/2,z+1/2
-x+1/2,-y+1,z+1/2
x+1/2,-y+1/2,-z+1/2
-x+1/2,y+1,-z+1/2
-x+1/2,-y+1/2,-z+1/2
x+1/2,y,-z+1/2
-x+1/2,y+1/2,z+1/2
x+1/2,-y,z+1/2

loop_
_atom_site_label
_atom_site_type_symbol
_atom_site_fract_x
_atom_site_fract_y
_atom_site_fract_z
_atom_site_occupancy
_atom_site_U_iso_or_equiv
K2 K+1 0.5 0.4027 0.6784 1 0.0
Te1 Te-1 0.5 0.34989 0.1471 1 0.0
Cu2 Cu+1 0.65732 0.35581 0.4416 1 0.0
Te6 Te 0.75 0.17761 0.25 1 0.0
Te5 Te-1 0.6077 0.25 -0.0477 1 0.0
Te2 Te-1 0.58799 0.43697 0.2674 1 0.0
Te4 Te 0.69152 0.42712 0.7349 1 0.0
Te3 Te-1 0.60002 0.25 0.5507 1 0.0
Cu3 Cu+1 0.66067 0.36244 0.0442 1 0.0
Cu4 Cu+1 0.64414 0.5 0 1 0.0
K1 K+1 0.75 0.25 0.75 1 0.0
Cu1 Cu+1 0.5 0.25 0.4006 1 0.0
